data_7053815
loop_
_publ_author_name
'Jacobs, Ayesha'
'Nassimbeni, Luigi R.'
'Nohako, Kanyisa L.'
'Ramon, Gaelle'
'Taljaard, Jana H.'

_publ_section_title
;
 Enclathration by a xanthenol host via solid--solid reactions: structures
 and kinetics
;
_journal_issue 9
_journal_name_full 'New Journal of Chemistry'
_journal_page_first 1960
_journal_paper_doi 10.1039/b906720e
_journal_volume 33
_journal_year 2009
_chemical_formula_moiety 'C20 H16 O3.C4 H3 N O0.5'
_chemical_formula_sum 'C24 H18.5 N O3.5'
_chemical_formula_weight 376.90
_chemical_name_systematic
;
9-(4-methoxyphenyl)-9H-xanthen-9-ol 8-hydroxyquinoline clathrate
;
_space_group_IT_number 2
_symmetry_cell_setting triclinic
_symmetry_space_group_name_Hall '-P 1'
_symmetry_space_group_name_H-M 'P -1'
_atom_sites_solution_hydrogens geom
_atom_sites_solution_primary direct
_atom_sites_solution_secondary difmap
_audit_creation_method SHELXL-97
_cell_angle_alpha 96.36(3)
_cell_angle_beta 91.64(3)
_cell_angle_gamma 109.14(3)
_cell_formula_units_Z 2
_cell_length_a 8.3982(17)
_cell_length_b 8.9905(18)
_cell_length_c 12.954(3)
_cell_measurement_reflns_used 'All data'
_cell_measurement_temperature 173(2)
_cell_volume 916.1(4)
_computing_cell_refinement 'DENZO-SMN (Otwinowski & Minor, 1997)'
_computing_data_collection 'COLLECT (2000)'
_computing_data_reduction 'DENZO-SMN (Otwinowski & Minor, 1997)'
_computing_molecular_graphics 'X-seed (Barbour, 1999)'
_computing_publication_material 'SHELXL-97 (Sheldrick, 1997)'
_computing_structure_refinement 'SHELXL-97 (Sheldrick, 1997)'
_computing_structure_solution 'SHELXS-97 (Sheldrick, 1990)'
_diffrn_ambient_temperature 173(2)
_diffrn_measured_fraction_theta_full 0.995
_diffrn_measured_fraction_theta_max 0.995
_diffrn_measurement_device_type 'Nonius KappaCCD'
_diffrn_measurement_method '1\% \f scans and \w scans'
_diffrn_radiation_monochromator graphite
_diffrn_radiation_source 'fine-focus sealed tube'
_diffrn_radiation_type MoK\a
_diffrn_radiation_wavelength 0.71073
_diffrn_reflns_av_R_equivalents 0.036
_diffrn_reflns_av_sigmaI/netI 0.0366
_diffrn_reflns_limit_h_max 10
_diffrn_reflns_limit_h_min 0
_diffrn_reflns_limit_k_max 10
_diffrn_reflns_limit_k_min -10
_diffrn_reflns_limit_l_max 15
_diffrn_reflns_limit_l_min -15
_diffrn_reflns_number 13605
_diffrn_reflns_theta_full 25.64
_diffrn_reflns_theta_max 25.64
_diffrn_reflns_theta_min 2.93
_exptl_absorpt_coefficient_mu 0.092
_exptl_absorpt_correction_type none
_exptl_crystal_colour colourless
_exptl_crystal_density_diffrn 1.366
_exptl_crystal_density_method 'not measured'
_exptl_crystal_description needle
_exptl_crystal_F_000 395
_exptl_crystal_size_max 0.42
_exptl_crystal_size_mid 0.36
_exptl_crystal_size_min 0.29
_refine_diff_density_max 0.971
_refine_diff_density_min -0.465
_refine_diff_density_rms 0.054
_refine_ls_extinction_coef N/A
_refine_ls_extinction_method none
_refine_ls_goodness_of_fit_ref 1.038
_refine_ls_hydrogen_treatment mixed
_refine_ls_matrix_type full
_refine_ls_number_parameters 268
_refine_ls_number_reflns 3435
_refine_ls_number_restraints 2
_refine_ls_restrained_S_all 1.038
_refine_ls_R_factor_all 0.0796
_refine_ls_R_factor_gt 0.0551
_refine_ls_shift/su_max 0.009
_refine_ls_shift/su_mean 0.000
_refine_ls_structure_factor_coef Fsqd
_refine_ls_weighting_details 'calc w=1/[\s^2^(Fo^2^)+(0.0723P)^2^+0.6952P] where P=(Fo^2^+2Fc^2^)/3'
_refine_ls_weighting_scheme calc
_refine_ls_wR_factor_gt 0.1349
_refine_ls_wR_factor_ref 0.1544
_reflns_number_gt 2556
_reflns_number_total 3435
_reflns_threshold_expression >2sigma(I)
_cod_data_source_file b906720esup1.cif
_cod_data_source_block c:\ctech_~1\a18hydrq\a18hydrq
_cod_depositor_comments
;
The following automatic conversions were performed:

'_symmetry_cell_setting' value 'Triclinic' changed to 'triclinic'
according to /home/saulius/struct/CIF-dictionaries/cif_core.dic
dictionary named 'cif_core.dic' version 2.4.2 from 2011-04-26.

Automatic conversion script
Id: cif_fix_values 1891 2012-01-12 08:04:46Z andrius 
;
_cod_original_cell_volume 916.1(3)
_cod_original_sg_symbol_H-M P-1
_cod_original_formula_sum 'C24 H18.50 N O3.50'
_cod_database_code 7053815

loop_
_symmetry_equiv_pos_as_xyz
'x, y, z'
'-x, -y, -z'

loop_
_atom_site_label
_atom_site_type_symbol
_atom_site_fract_x
_atom_site_fract_y
_atom_site_fract_z
_atom_site_U_iso_or_equiv
_atom_site_adp_type
_atom_site_occupancy
_atom_site_symmetry_multiplicity
_atom_site_calc_flag
_atom_site_refinement_flags
O1 O -0.08802(18) -0.01682(16) 0.61799(12) 0.0291(4) Uani 1 1 d .
C1 C 0.2072(3) 0.1227(2) 0.67478(16) 0.0228(5) Uani 1 1 d .
H1 H 0.200(2) 0.189(2) 0.4882(12) 0.054(8) Uiso 1 1 d D
O2 O 0.27472(17) 0.27981(17) 0.53193(11) 0.0250(4) Uani 1 1 d D
C2 C 0.3551(3) 0.1114(3) 0.71974(17) 0.0279(5) Uani 1 1 d .
H2 H 0.4540 0.2026 0.7297 0.034 Uiso 1 1 calc R
O3 O 0.6412(2) 0.81494(19) 0.89347(12) 0.0359(4) Uani 1 1 d .
C3 C 0.3611(3) -0.0297(3) 0.75012(18) 0.0322(5) Uani 1 1 d .
H3 H 0.4635 -0.0351 0.7797 0.039 Uiso 1 1 calc R
C4 C 0.2166(3) -0.1632(3) 0.73714(19) 0.0341(6) Uani 1 1 d .
H4 H 0.2201 -0.2600 0.7582 0.041 Uiso 1 1 calc R
C5 C 0.0688(3) -0.1554(3) 0.69396(19) 0.0311(5) Uani 1 1 d .
H5 H -0.0304 -0.2464 0.6854 0.037 Uiso 1 1 calc R
C6 C 0.0656(3) -0.0131(3) 0.66292(16) 0.0251(5) Uani 1 1 d .
C7 C 0.0224(3) 0.2700(2) 0.61885(16) 0.0226(5) Uani 1 1 d .
C8 C -0.0170(3) 0.4061(3) 0.60713(17) 0.0276(5) Uani 1 1 d .
H8 H 0.0702 0.5064 0.6179 0.033 Uiso 1 1 calc R
C9 C -0.1809(3) 0.3990(3) 0.58011(18) 0.0315(5) Uani 1 1 d .
H9 H -0.2045 0.4936 0.5723 0.038 Uiso 1 1 calc R
C10 C -0.3098(3) 0.2536(3) 0.56448(18) 0.0314(5) Uani 1 1 d .
H10 H -0.4213 0.2481 0.5440 0.038 Uiso 1 1 calc R
C11 C -0.2757(3) 0.1164(3) 0.57873(18) 0.0292(5) Uani 1 1 d .
H11 H -0.3638 0.0166 0.5701 0.035 Uiso 1 1 calc R
C12 C -0.1108(3) 0.1267(2) 0.60588(16) 0.0237(5) Uani 1 1 d .
C13 C 0.2042(2) 0.2742(2) 0.63295(16) 0.0217(4) Uani 1 1 d .
C14 C 0.3175(2) 0.4216(2) 0.70214(16) 0.0212(4) Uani 1 1 d .
C15 C 0.4512(3) 0.5347(2) 0.66425(17) 0.0251(5) Uani 1 1 d .
H15 H 0.4711 0.5231 0.5925 0.030 Uiso 1 1 calc R
C16 C 0.5564(3) 0.6647(3) 0.73015(18) 0.0273(5) Uani 1 1 d .
H16 H 0.6471 0.7413 0.7030 0.033 Uiso 1 1 calc R
C17 C 0.5295(3) 0.6832(2) 0.83529(17) 0.0257(5) Uani 1 1 d .
C18 C 0.3947(3) 0.5727(3) 0.87429(17) 0.0275(5) Uani 1 1 d .
H18 H 0.3742 0.5850 0.9459 0.033 Uiso 1 1 calc R
C19 C 0.2898(3) 0.4435(2) 0.80704(17) 0.0263(5) Uani 1 1 d .
H19 H 0.1971 0.3686 0.8337 0.032 Uiso 1 1 calc R
C20 C 0.6177(4) 0.8378(3) 1.00219(19) 0.0432(6) Uani 1 1 d .
H20B H 0.5071 0.8499 1.0117 0.065 Uiso 1 1 calc R
H20A H 0.7066 0.9334 1.0353 0.065 Uiso 1 1 calc R
H20C H 0.6233 0.7456 1.0341 0.065 Uiso 1 1 calc R
O1G O 1.0017(6) 0.1740(6) 1.0295(4) 0.0732(13) Uani 0.50 1 d P
H1G H 1.0712 0.2218 1.0800 0.088 Uiso 0.50 1 calc PR
C2G C 0.9532(4) 0.2775(5) 0.9835(3) 0.0689(10) Uani 1 1 d .
C3G C 1.1966(5) 0.6461(6) 1.1503(3) 0.0866(14) Uani 1 1 d .
H3G H 1.2739 0.6798 1.2100 0.104 Uiso 1 1 calc R
N4G N 1.1299(4) 0.4829(5) 1.1131(3) 0.0957(12) Uani 1 1 d .
C5G C 1.0249(3) 0.4482(4) 1.0260(2) 0.0536(8) Uani 1 1 d .
C6G C 0.8488(4) 0.2370(5) 0.8993(3) 0.0797(13) Uani 1 1 d .
H6G H 0.8028 0.1284 0.8709 0.096 Uiso 1 1 calc R

loop_
_atom_site_aniso_label
_atom_site_aniso_U_11
_atom_site_aniso_U_22
_atom_site_aniso_U_33
_atom_site_aniso_U_23
_atom_site_aniso_U_13
_atom_site_aniso_U_12
O1 0.0211(8) 0.0204(8) 0.0436(10) 0.0019(7) -0.0054(7) 0.0051(6)
C1 0.0226(10) 0.0220(10) 0.0237(11) -0.0005(8) 0.0010(8) 0.0084(9)
O2 0.0226(7) 0.0256(8) 0.0242(8) 0.0013(6) 0.0032(6) 0.0050(6)
C2 0.0241(11) 0.0259(11) 0.0325(12) 0.0009(9) -0.0021(9) 0.0079(9)
O3 0.0345(9) 0.0313(9) 0.0311(9) -0.0021(7) -0.0028(7) -0.0013(7)
C3 0.0295(12) 0.0329(13) 0.0372(13) 0.0023(10) -0.0051(10) 0.0157(10)
C4 0.0386(13) 0.0253(12) 0.0417(14) 0.0066(10) -0.0019(11) 0.0146(10)
C5 0.0291(12) 0.0214(11) 0.0405(13) 0.0034(9) 0.0001(10) 0.0057(9)
C6 0.0225(11) 0.0260(11) 0.0273(11) 0.0006(9) -0.0011(8) 0.0100(9)
C7 0.0197(10) 0.0245(11) 0.0235(11) 0.0026(8) 0.0004(8) 0.0076(9)
C8 0.0244(11) 0.0233(11) 0.0341(12) 0.0033(9) 0.0017(9) 0.0068(9)
C9 0.0298(12) 0.0302(12) 0.0392(13) 0.0073(10) 0.0031(10) 0.0156(10)
C10 0.0225(11) 0.0380(13) 0.0362(13) 0.0027(10) -0.0004(9) 0.0144(10)
C11 0.0208(11) 0.0291(12) 0.0348(13) 0.0004(10) -0.0011(9) 0.0061(9)
C12 0.0235(11) 0.0219(11) 0.0259(11) 0.0011(8) 0.0004(8) 0.0087(9)
C13 0.0198(10) 0.0221(11) 0.0233(11) 0.0030(8) 0.0027(8) 0.0069(8)
C14 0.0193(10) 0.0204(10) 0.0256(11) 0.0037(8) 0.0003(8) 0.0087(8)
C15 0.0217(10) 0.0265(11) 0.0265(11) 0.0029(9) 0.0028(8) 0.0073(9)
C16 0.0210(10) 0.0255(11) 0.0332(12) 0.0053(9) 0.0044(9) 0.0040(9)
C17 0.0227(11) 0.0219(11) 0.0306(12) 0.0003(9) -0.0040(9) 0.0062(9)
C18 0.0303(12) 0.0270(11) 0.0237(11) 0.0032(9) 0.0024(9) 0.0075(9)
C19 0.0236(11) 0.0228(11) 0.0307(12) 0.0053(9) 0.0047(9) 0.0045(9)
C20 0.0494(16) 0.0375(14) 0.0294(13) -0.0057(11) -0.0040(11) 0.0004(12)
O1G 0.048(3) 0.095(4) 0.067(3) 0.009(3) 0.001(2) 0.012(3)
C2G 0.055(2) 0.076(2) 0.062(2) 0.0079(19) 0.0269(18) 0.0016(18)
C3G 0.061(2) 0.102(3) 0.052(2) -0.008(2) 0.0166(17) -0.030(2)
N4G 0.0463(17) 0.164(4) 0.069(2) 0.032(2) 0.0169(15) 0.017(2)
C5G 0.0344(14) 0.087(2) 0.0355(16) 0.0122(14) 0.0105(12) 0.0129(15)
C6G 0.055(2) 0.091(3) 0.058(2) -0.010(2) 0.0291(18) -0.019(2)

loop_
_atom_type_symbol
_atom_type_description
_atom_type_scat_dispersion_real
_atom_type_scat_dispersion_imag
_atom_type_scat_source
C C 0.0033 0.0016 'International Tables Vol C Tables 4.2.6.8 and 6.1.1.4'
H H 0.0000 0.0000 'International Tables Vol C Tables 4.2.6.8 and 6.1.1.4'
N N 0.0061 0.0033 'International Tables Vol C Tables 4.2.6.8 and 6.1.1.4'
O O 0.0106 0.0060 'International Tables Vol C Tables 4.2.6.8 and 6.1.1.4'

loop_
_geom_angle_atom_site_label_1
_geom_angle_atom_site_label_2
_geom_angle_atom_site_label_3
_geom_angle
_geom_angle_site_symmetry_1
_geom_angle_site_symmetry_3
C6 O1 C12 118.23(16) . .
C6 C1 C2 117.15(19) . .
C6 C1 C13 121.16(18) . .
C2 C1 C13 121.55(19) . .
C13 O2 H1 105.3(10) . .
C3 C2 C1 121.5(2) . .
C3 C2 H2 119.2 . .
C1 C2 H2 119.2 . .
C17 O3 C20 117.22(19) . .
C2 C3 C4 119.7(2) . .
C2 C3 H3 120.1 . .
C4 C3 H3 120.1 . .
C5 C4 C3 120.1(2) . .
C5 C4 H4 119.9 . .
C3 C4 H4 119.9 . .
C4 C5 C6 119.4(2) . .
C4 C5 H5 120.3 . .
C6 C5 H5 120.3 . .
C1 C6 O1 122.33(18) . .
C1 C6 C5 122.12(19) . .
O1 C6 C5 115.54(19) . .
C8 C7 C12 116.96(19) . .
C8 C7 C13 121.71(18) . .
C12 C7 C13 120.98(18) . .
C9 C8 C7 121.6(2) . .
C9 C8 H8 119.2 . .
C7 C8 H8 119.2 . .
C10 C9 C8 119.9(2) . .
C10 C9 H9 120.0 . .
C8 C9 H9 120.0 . .
C11 C10 C9 119.9(2) . .
C11 C10 H10 120.1 . .
C9 C10 H10 120.1 . .
C10 C11 C12 119.1(2) . .
C10 C11 H11 120.5 . .
C12 C11 H11 120.5 . .
C11 C12 O1 115.19(18) . .
C11 C12 C7 122.49(19) . .
O1 C12 C7 122.31(18) . .
O2 C13 C7 108.32(16) . .
O2 C13 C14 105.95(16) . .
C7 C13 C14 113.26(16) . .
O2 C13 C1 108.61(15) . .
C7 C13 C1 109.35(16) . .
C14 C13 C1 111.16(16) . .
C19 C14 C15 118.21(19) . .
C19 C14 C13 119.65(18) . .
C15 C14 C13 122.12(18) . .
C14 C15 C16 120.8(2) . .
C14 C15 H15 119.6 . .
C16 C15 H15 119.6 . .
C17 C16 C15 120.3(2) . .
C17 C16 H16 119.8 . .
C15 C16 H16 119.8 . .
O3 C17 C16 115.62(19) . .
O3 C17 C18 124.7(2) . .
C16 C17 C18 119.7(2) . .
C17 C18 C19 119.2(2) . .
C17 C18 H18 120.4 . .
C19 C18 H18 120.4 . .
C14 C19 C18 121.7(2) . .
C14 C19 H19 119.2 . .
C18 C19 H19 119.2 . .
O3 C20 H20B 109.5 . .
O3 C20 H20A 109.5 . .
H20B C20 H20A 109.5 . .
O3 C20 H20C 109.5 . .
H20B C20 H20C 109.5 . .
H20A C20 H20C 109.5 . .
C2G O1G H1G 109.5 . .
C6G C2G O1G 122.9(4) . .
C6G C2G C5G 118.5(4) . .
O1G C2G C5G 118.5(4) . .
N4G C3G C6G 122.1(4) . 2_767
N4G C3G H3G 119.0 . .
C6G C3G H3G 119.0 2_767 .
C5G N4G C3G 114.2(4) . .
N4G C5G C5G 127.5(4) . 2_767
N4G C5G C2G 116.0(4) . .
C5G C5G C2G 116.5(4) 2_767 .
C2G C6G C3G 121.2(4) . 2_767
C2G C6G H6G 119.4 . .
C3G C6G H6G 119.4 2_767 .

loop_
_geom_bond_atom_site_label_1
_geom_bond_atom_site_label_2
_geom_bond_distance
_geom_bond_site_symmetry_2
O1 C6 1.389(2) .
O1 C12 1.390(2) .
C1 C6 1.388(3) .
C1 C2 1.395(3) .
C1 C13 1.528(3) .
O2 C13 1.451(2) .
O2 H1 0.960(2) .
C2 C3 1.384(3) .
C2 H2 0.9500 .
O3 C17 1.373(3) .
O3 C20 1.429(3) .
C3 C4 1.389(3) .
C3 H3 0.9500 .
C4 C5 1.373(3) .
C4 H4 0.9500 .
C5 C6 1.391(3) .
C5 H5 0.9500 .
C7 C8 1.390(3) .
C7 C12 1.391(3) .
C7 C13 1.521(3) .
C8 C9 1.389(3) .
C8 H8 0.9500 .
C9 C10 1.387(3) .
C9 H9 0.9500 .
C10 C11 1.384(3) .
C10 H10 0.9500 .
C11 C12 1.389(3) .
C11 H11 0.9500 .
C13 C14 1.525(3) .
C14 C19 1.389(3) .
C14 C15 1.389(3) .
C15 C16 1.391(3) .
C15 H15 0.9500 .
C16 C17 1.388(3) .
C16 H16 0.9500 .
C17 C18 1.389(3) .
C18 C19 1.394(3) .
C18 H18 0.9500 .
C19 H19 0.9500 .
C20 H20B 0.9800 .
C20 H20A 0.9800 .
C20 H20C 0.9800 .
O1G C2G 1.321(6) .
O1G H1G 0.8400 .
C2G C6G 1.319(5) .
C2G C5G 1.486(5) .
C3G N4G 1.411(6) .
C3G C6G 1.435(6) 2_767
C3G H3G 0.9500 .
N4G C5G 1.353(4) .
C5G C5G 1.370(6) 2_767
C6G C3G 1.435(6) 2_767
C6G H6G 0.9500 .

loop_
_geom_torsion_atom_site_label_1
_geom_torsion_atom_site_label_2
_geom_torsion_atom_site_label_3
_geom_torsion_atom_site_label_4
_geom_torsion
_geom_torsion_site_symmetry_1
_geom_torsion_site_symmetry_4
C6 C1 C2 C3 0.8(3) . .
C13 C1 C2 C3 -174.8(2) . .
C1 C2 C3 C4 -0.9(3) . .
C2 C3 C4 C5 0.3(4) . .
C3 C4 C5 C6 0.4(4) . .
C2 C1 C6 O1 -179.14(18) . .
C13 C1 C6 O1 -3.5(3) . .
C2 C1 C6 C5 -0.1(3) . .
C13 C1 C6 C5 175.50(19) . .
C12 O1 C6 C1 -14.5(3) . .
C12 O1 C6 C5 166.41(19) . .
C4 C5 C6 C1 -0.5(3) . .
C4 C5 C6 O1 178.7(2) . .
C12 C7 C8 C9 -2.2(3) . .
C13 C7 C8 C9 171.0(2) . .
C7 C8 C9 C10 0.2(3) . .
C8 C9 C10 C11 1.8(3) . .
C9 C10 C11 C12 -1.7(3) . .
C10 C11 C12 O1 -179.64(19) . .
C10 C11 C12 C7 -0.4(3) . .
C6 O1 C12 C11 -168.60(19) . .
C6 O1 C12 C7 12.1(3) . .
C8 C7 C12 C11 2.3(3) . .
C13 C7 C12 C11 -170.99(19) . .
C8 C7 C12 O1 -178.48(19) . .
C13 C7 C12 O1 8.2(3) . .
C8 C7 C13 O2 -78.2(2) . .
C12 C7 C13 O2 94.8(2) . .
C8 C7 C13 C14 39.1(3) . .
C12 C7 C13 C14 -147.98(19) . .
C8 C7 C13 C1 163.64(19) . .
C12 C7 C13 C1 -23.4(3) . .
C6 C1 C13 O2 -96.8(2) . .
C2 C1 C13 O2 78.6(2) . .
C6 C1 C13 C7 21.2(3) . .
C2 C1 C13 C7 -163.41(19) . .
C6 C1 C13 C14 146.97(19) . .
C2 C1 C13 C14 -37.6(3) . .
O2 C13 C14 C19 -175.01(17) . .
C7 C13 C14 C19 66.4(2) . .
C1 C13 C14 C19 -57.2(2) . .
O2 C13 C14 C15 3.6(2) . .
C7 C13 C14 C15 -115.0(2) . .
C1 C13 C14 C15 121.4(2) . .
C19 C14 C15 C16 1.2(3) . .
C13 C14 C15 C16 -177.44(18) . .
C14 C15 C16 C17 0.2(3) . .
C20 O3 C17 C16 -179.9(2) . .
C20 O3 C17 C18 1.1(3) . .
C15 C16 C17 O3 179.57(18) . .
C15 C16 C17 C18 -1.3(3) . .
O3 C17 C18 C19 179.95(19) . .
C16 C17 C18 C19 0.9(3) . .
C15 C14 C19 C18 -1.6(3) . .
C13 C14 C19 C18 177.07(18) . .
C17 C18 C19 C14 0.6(3) . .
C6G C3G N4G C5G 1.8(5) 2_767 .
C3G N4G C5G C5G -1.9(5) . 2_767
C3G N4G C5G C2G 179.4(3) . .
C6G C2G C5G N4G 179.4(3) . .
O1G C2G C5G N4G -3.1(5) . .
C6G C2G C5G C5G 0.5(5) . 2_767
O1G C2G C5G C5G 178.0(4) . 2_767
O1G C2G C6G C3G -177.9(4) . 2_767
C5G C2G C6G C3G -0.6(5) . 2_767
